data_4343036
loop_
_publ_author_name
'Zhang, Li'
'Zhang, Peng'
'Zhao, Lang'
'Wu, Jianfeng'
'Guo, Mei'
'Tang, Jinkui'

_publ_section_title
;
 Anions Influence the Relaxation Dynamics of Mono-\m3-OH-Capped Triangular
 Dysprosium Aggregates.
;
_journal_issue 11
_journal_name_full 'Inorganic chemistry'
_journal_page_first 5571
_journal_page_last 5578
_journal_paper_doi 10.1021/acs.inorgchem.5b00702
_journal_volume 54
_journal_year 2015
_chemical_formula_sum 'C100 H97 Cl3 Dy6 N24 O34'
_chemical_formula_weight 3260.37
_chemical_name_systematic
; 
 ? 
;
_space_group_IT_number 72
_symmetry_cell_setting orthorhombic
_symmetry_space_group_name_Hall '-I 2 2c'
_symmetry_space_group_name_H-M 'I b a m'
_atom_sites_solution_hydrogens geom
_atom_sites_solution_primary direct
_atom_sites_solution_secondary difmap
_audit_creation_method SHELXL-97
_cell_angle_alpha 90.00
_cell_angle_beta 90.00
_cell_angle_gamma 90.00
_cell_formula_units_Z 8
_cell_length_a 26.881(3)
_cell_length_b 28.411(3)
_cell_length_c 36.617(4)
_cell_measurement_reflns_used 9865
_cell_measurement_temperature 296(2)
_cell_measurement_theta_max 25.21
_cell_measurement_theta_min 2.36
_cell_volume 27965(5)
_computing_cell_refinement 'Bruker SMART'
_computing_data_collection 'Bruker SMART'
_computing_data_reduction 'Bruker SAINT'
_computing_molecular_graphics 'Bruker SHELXTL'
_computing_publication_material 'Bruker SHELXTL'
_computing_structure_refinement 'SHELXL-97 (Sheldrick, 1997)'
_computing_structure_solution 'SHELXS-97 (Sheldrick, 1990)'
_diffrn_ambient_temperature 296(2)
_diffrn_measured_fraction_theta_full 0.996
_diffrn_measured_fraction_theta_max 0.996
_diffrn_measurement_device_type 'CCD area detector'
_diffrn_measurement_method 'phi and omega scans'
_diffrn_radiation_monochromator graphite
_diffrn_radiation_source 'fine-focus sealed tube'
_diffrn_radiation_type MoK\a
_diffrn_radiation_wavelength 0.71073
_diffrn_reflns_av_R_equivalents 0.1078
_diffrn_reflns_av_sigmaI/netI 0.0750
_diffrn_reflns_limit_h_max 33
_diffrn_reflns_limit_h_min -27
_diffrn_reflns_limit_k_max 35
_diffrn_reflns_limit_k_min -34
_diffrn_reflns_limit_l_max 44
_diffrn_reflns_limit_l_min -45
_diffrn_reflns_number 83746
_diffrn_reflns_theta_full 26.08
_diffrn_reflns_theta_max 26.08
_diffrn_reflns_theta_min 1.04
_exptl_absorpt_coefficient_mu 3.296
_exptl_absorpt_correction_T_max 0.571
_exptl_absorpt_correction_T_min 0.522
_exptl_absorpt_correction_type multi-scan
_exptl_absorpt_process_details '(Sadabs; bruker, 2000)'
_exptl_crystal_colour dark-red
_exptl_crystal_density_diffrn 1.549
_exptl_crystal_density_method 'not measured'
_exptl_crystal_description needle
_exptl_crystal_F_000 12672
_exptl_crystal_size_max 0.20
_exptl_crystal_size_mid 0.18
_exptl_crystal_size_min 0.17
_refine_diff_density_max 2.297
_refine_diff_density_min -1.227
_refine_diff_density_rms 0.223
_refine_ls_extinction_method none
_refine_ls_goodness_of_fit_ref 1.051
_refine_ls_hydrogen_treatment constr
_refine_ls_matrix_type full
_refine_ls_number_parameters 765
_refine_ls_number_reflns 14049
_refine_ls_number_restraints 18
_refine_ls_restrained_S_all 1.051
_refine_ls_R_factor_all 0.1388
_refine_ls_R_factor_gt 0.0680
_refine_ls_shift/su_max 0.001
_refine_ls_shift/su_mean 0.000
_refine_ls_structure_factor_coef Fsqd
_refine_ls_weighting_details 'calc w=1/[\s^2^(Fo^2^)+(0.1134P)^2^+733.8780P] where P=(Fo^2^+2Fc^2^)/3'
_refine_ls_weighting_scheme calc
_refine_ls_wR_factor_gt 0.2003
_refine_ls_wR_factor_ref 0.2567
_reflns_number_gt 7649
_reflns_number_total 14049
_reflns_threshold_expression >2sigma(I)
_cod_data_source_file ic5b00702_si_002.cif
_cod_data_source_block a
_cod_depositor_comments
;
The following automatic conversions were performed:

'_symmetry_cell_setting' value 'Orthorhombic' changed to
'orthorhombic' according to
/usr/data/users/saulius/crontab/automatic-downloads/rss-feeds/ACS/lib/dictionaries/cif_core.dic
dictionary named 'cif_core.dic' version 2.4.2 from 2011-04-26.

Automatic conversion script
Id: cif_fix_values 3271 2015-04-21 07:52:19Z andrius 

 Adding full bibliography for 4343036--4343039.cif.
;
_cod_original_cell_volume 27965(6)
_cod_original_sg_symbol_H-M Ibam
_cod_database_code 4343036

loop_
_symmetry_equiv_pos_as_xyz
'x, y, z'
'-x, -y, z'
'-x+1/2, y+1/2, -z'
'x+1/2, -y+1/2, -z'
'x+1/2, y+1/2, z+1/2'
'-x+1/2, -y+1/2, z+1/2'
'-x+1, y+1, -z+1/2'
'x+1, -y+1, -z+1/2'
'-x, -y, -z'
'x, y, -z'
'x-1/2, -y-1/2, z'
'-x-1/2, y-1/2, z'
'-x+1/2, -y+1/2, -z+1/2'
'x+1/2, y+1/2, -z+1/2'
'x, -y, z+1/2'
'-x, y, z+1/2'

loop_
_atom_site_label
_atom_site_type_symbol
_atom_site_fract_x
_atom_site_fract_y
_atom_site_fract_z
_atom_site_U_iso_or_equiv
_atom_site_adp_type
_atom_site_occupancy
_atom_site_symmetry_multiplicity
_atom_site_calc_flag
_atom_site_refinement_flags
Dy1 Dy 0.22970(2) 0.16577(2) 0.381137(17) 0.0404(2) Uani 1 1 d .
Dy2 Dy 0.26606(3) 0.30032(2) 0.379079(17) 0.0420(2) Uani 1 1 d .
Dy3 Dy 0.12455(3) 0.26421(3) 0.383166(18) 0.0487(2) Uani 1 1 d .
Cl1 Cl 0.3020(2) 0.21445(19) 0.5000 0.0547(13) Uani 1 2 d S
Cl2 Cl 0.1338(2) 0.1832(2) 0.5000 0.0570(14) Uani 1 2 d S
Cl3 Cl 0.1920(2) 0.3404(2) 0.5000 0.0618(15) Uani 1 2 d S
N1 N 0.0585(4) 0.2151(5) 0.4205(3) 0.057(3) Uani 1 1 d .
N2 N 0.1245(4) 0.1082(5) 0.4109(4) 0.055(3) Uani 1 1 d .
N3 N 0.1721(5) 0.0987(5) 0.3965(3) 0.056(3) Uani 1 1 d .
N4 N 0.2491(5) 0.0883(4) 0.3556(3) 0.052(3) Uani 1 1 d .
N5 N 0.3118(4) 0.1346(4) 0.4142(3) 0.042(3) Uani 1 1 d .
N6 N 0.3715(4) 0.2460(4) 0.4095(4) 0.051(3) Uani 1 1 d .
N7 N 0.3562(5) 0.2875(4) 0.3931(3) 0.048(3) Uani 1 1 d .
N8 N 0.3260(5) 0.3538(4) 0.3509(3) 0.056(3) Uani 1 1 d .
N9 N 0.2587(6) 0.3822(5) 0.4123(4) 0.060(4) Uani 1 1 d .
N10 N 0.1252(6) 0.3800(5) 0.4097(4) 0.071(4) Uani 1 1 d .
N11 N 0.0954(6) 0.3460(6) 0.3969(4) 0.073(4) Uani 1 1 d .
N12 N 0.0413(6) 0.2863(6) 0.3617(4) 0.068(4) Uani 1 1 d .
O1 O 0.2059(3) 0.2429(3) 0.3628(2) 0.045(2) Uani 1 1 d .
H1 H 0.2047 0.2425 0.3360 0.054 Uiso 1 1 calc R
O2 O 0.1472(4) 0.1858(3) 0.4005(2) 0.046(2) Uani 1 1 d .
O3 O 0.2874(4) 0.1683(4) 0.3341(3) 0.059(3) Uani 1 1 d .
O4 O 0.0411(6) 0.0927(6) 0.4431(4) 0.106(5) Uani 1 1 d .
H4A H 0.0512 0.0817 0.4238 0.159 Uiso 1 1 calc R
O5 O 0.2912(3) 0.2229(3) 0.3968(2) 0.042(2) Uani 1 1 d .
O6 O 0.2328(4) 0.3437(4) 0.3321(3) 0.059(3) Uani 1 1 d .
O7 O 0.4285(4) 0.1864(4) 0.4442(4) 0.076(4) Uani 1 1 d .
H7 H 0.4228 0.2109 0.4331 0.114 Uiso 1 1 calc R
O8 O 0.1853(4) 0.3243(3) 0.3973(3) 0.047(2) Uani 1 1 d .
O9 O 0.0934(4) 0.2136(4) 0.3402(3) 0.070(3) Uani 1 1 d .
O10 O 0.1558(7) 0.4548(5) 0.4436(5) 0.112(5) Uani 1 1 d .
H10A H 0.1380 0.4466 0.4266 0.168 Uiso 1 1 calc R
O11 O 0.1732(4) 0.1602(4) 0.3289(3) 0.063(3) Uani 1 1 d .
H11 H 0.1418 0.1727 0.3333 0.076 Uiso 1 1 calc R
O12 O 0.3014(4) 0.2578(4) 0.3252(3) 0.058(3) Uani 1 1 d .
H12 H 0.3191 0.2307 0.3309 0.069 Uiso 1 1 calc R
O13 O 0.1418(4) 0.3088(4) 0.3274(3) 0.073(3) Uani 1 1 d .
O14 O 0.2244(4) 0.1694(4) 0.4473(3) 0.057(3) Uani 1 1 d .
O15 O 0.2651(4) 0.2917(4) 0.4447(3) 0.058(3) Uani 1 1 d .
O16 O 0.1361(4) 0.2694(4) 0.4475(3) 0.063(3) Uani 1 1 d .
O17 O 0.8744(15) 0.1823(15) 0.5000 0.222(17) Uani 1 2 d SU
O18 O 0.0555(16) 0.3672(16) 0.5000 0.244(18) Uani 1 2 d SU
C1 C 0.2885(7) 0.0847(6) 0.3338(4) 0.063(4) Uani 1 1 d .
C2 C 0.3075(6) 0.1289(6) 0.3213(4) 0.055(4) Uani 1 1 d .
C3 C 0.3462(6) 0.1276(7) 0.2966(4) 0.069(5) Uani 1 1 d .
H3 H 0.3586 0.1554 0.2868 0.082 Uiso 1 1 calc R
C4 C 0.3672(8) 0.0836(8) 0.2860(5) 0.087(6) Uani 1 1 d .
H4 H 0.3947 0.0833 0.2706 0.105 Uiso 1 1 calc R
C5 C 0.3481(8) 0.0426(8) 0.2976(6) 0.088(6) Uani 1 1 d .
H5 H 0.3616 0.0144 0.2893 0.106 Uiso 1 1 calc R
C6 C 0.3086(7) 0.0416(6) 0.3218(5) 0.066(5) Uani 1 1 d .
C7 C 0.2861(8) -0.0005(7) 0.3359(5) 0.079(6) Uani 1 1 d .
H7A H 0.2996 -0.0298 0.3304 0.094 Uiso 1 1 calc R
C8 C 0.2449(7) 0.0028(6) 0.3572(5) 0.063(4) Uani 1 1 d .
H8 H 0.2288 -0.0241 0.3658 0.076 Uiso 1 1 calc R
C9 C 0.2273(6) 0.0476(5) 0.3659(4) 0.054(4) Uani 1 1 d .
C10 C 0.1803(7) 0.0551(6) 0.3878(5) 0.068(5) Uani 1 1 d .
H10 H 0.1591 0.0307 0.3945 0.082 Uiso 1 1 calc R
C11 C 0.1160(6) 0.1534(6) 0.4111(4) 0.052(4) Uani 1 1 d .
C12 C 0.0672(5) 0.1697(7) 0.4234(4) 0.056(4) Uani 1 1 d .
C13 C 0.0338(7) 0.1393(7) 0.4393(5) 0.072(5) Uani 1 1 d .
C14 C -0.0110(7) 0.1571(9) 0.4527(5) 0.085(6) Uani 1 1 d .
H14 H -0.0352 0.1373 0.4623 0.102 Uiso 1 1 calc R
C15 C -0.0180(7) 0.2054(8) 0.4513(5) 0.080(6) Uani 1 1 d .
H15 H -0.0460 0.2186 0.4620 0.096 Uiso 1 1 calc R
C16 C 0.0157(6) 0.2335(8) 0.4344(5) 0.076(5) Uani 1 1 d .
H16 H 0.0095 0.2656 0.4322 0.091 Uiso 1 1 calc R
C17 C 0.3093(7) 0.3832(5) 0.3245(4) 0.061(5) Uani 1 1 d .
C18 C 0.2582(7) 0.3757(6) 0.3137(4) 0.057(4) Uani 1 1 d .
C19 C 0.2415(7) 0.4044(6) 0.2854(5) 0.070(5) Uani 1 1 d .
H19 H 0.2088 0.4014 0.2774 0.084 Uiso 1 1 calc R
C20 C 0.2728(11) 0.4375(7) 0.2687(5) 0.098(8) Uani 1 1 d .
H20 H 0.2605 0.4548 0.2491 0.118 Uiso 1 1 calc R
C21 C 0.3206(10) 0.4456(7) 0.2799(6) 0.089(7) Uani 1 1 d .
H21 H 0.3394 0.4697 0.2696 0.107 Uiso 1 1 calc R
C22 C 0.3407(9) 0.4167(6) 0.3073(5) 0.076(6) Uani 1 1 d .
C23 C 0.3898(8) 0.4184(7) 0.3202(6) 0.086(6) Uani 1 1 d .
H23 H 0.4113 0.4412 0.3112 0.104 Uiso 1 1 calc R
C24 C 0.4060(7) 0.3881(6) 0.3449(5) 0.076(5) Uani 1 1 d .
H24 H 0.4390 0.3891 0.3525 0.091 Uiso 1 1 calc R
C25 C 0.3737(7) 0.3547(6) 0.3597(5) 0.064(4) Uani 1 1 d .
C26 C 0.3908(7) 0.3156(6) 0.3816(4) 0.062(4) Uani 1 1 d .
H26 H 0.4242 0.3110 0.3871 0.075 Uiso 1 1 calc R
C27 C 0.3358(6) 0.2145(5) 0.4083(4) 0.042(3) Uani 1 1 d .
C28 C 0.3470(5) 0.1669(5) 0.4202(4) 0.044(3) Uani 1 1 d .
C29 C 0.3922(6) 0.1553(6) 0.4377(4) 0.057(4) Uani 1 1 d .
C30 C 0.3978(7) 0.1095(7) 0.4499(5) 0.076(5) Uani 1 1 d .
H30 H 0.4268 0.1007 0.4619 0.091 Uiso 1 1 calc R
C31 C 0.3610(8) 0.0772(6) 0.4444(5) 0.081(6) Uani 1 1 d .
H31 H 0.3644 0.0465 0.4529 0.097 Uiso 1 1 calc R
C32 C 0.3187(7) 0.0910(6) 0.4262(4) 0.063(4) Uani 1 1 d .
H32 H 0.2939 0.0688 0.4221 0.076 Uiso 1 1 calc R
C33 C 0.0192(7) 0.2561(9) 0.3406(5) 0.084(7) Uani 1 1 d .
C34 C 0.0460(8) 0.2174(9) 0.3284(5) 0.088(7) Uani 1 1 d .
C35 C 0.0248(9) 0.1842(10) 0.3063(6) 0.108(8) Uani 1 1 d .
H35 H 0.0425 0.1581 0.2981 0.130 Uiso 1 1 calc R
C36 C -0.0289(9) 0.1922(12) 0.2961(7) 0.124(11) Uani 1 1 d .
H36 H -0.0441 0.1707 0.2805 0.148 Uiso 1 1 calc R
C37 C -0.0541(9) 0.2263(15) 0.3075(8) 0.146(15) Uani 1 1 d .
H37 H -0.0879 0.2282 0.3020 0.175 Uiso 1 1 calc R
C38 C -0.0315(9) 0.2616(11) 0.3286(7) 0.110(9) Uani 1 1 d .
C39 C -0.0556(9) 0.3035(12) 0.3417(7) 0.116(10) Uani 1 1 d .
H39 H -0.0886 0.3084 0.3352 0.139 Uiso 1 1 calc R
C40 C -0.0327(9) 0.3369(11) 0.3633(8) 0.115(9) Uani 1 1 d .
H40 H -0.0480 0.3636 0.3727 0.138 Uiso 1 1 calc R
C41 C 0.0195(9) 0.3239(9) 0.3693(6) 0.087(6) Uani 1 1 d .
C42 C 0.0491(8) 0.3577(8) 0.3904(6) 0.091(7) Uani 1 1 d .
H42 H 0.0357 0.3859 0.3988 0.110 Uiso 1 1 calc R
C43 C 0.1717(7) 0.3654(6) 0.4085(4) 0.063(4) Uani 1 1 d .
C44 C 0.2111(8) 0.3970(6) 0.4190(4) 0.067(5) Uani 1 1 d .
C45 C 0.2024(10) 0.4401(6) 0.4377(5) 0.086(7) Uani 1 1 d .
C46 C 0.2430(11) 0.4663(7) 0.4509(6) 0.096(8) Uani 1 1 d .
H46 H 0.2382 0.4942 0.4637 0.116 Uiso 1 1 calc R
C47 C 0.2882(10) 0.4498(7) 0.4444(6) 0.091(7) Uani 1 1 d .
H47 H 0.3155 0.4662 0.4535 0.109 Uiso 1 1 calc R
C48 C 0.2963(8) 0.4084(7) 0.4243(5) 0.078(5) Uani 1 1 d .
H48 H 0.3287 0.3991 0.4192 0.093 Uiso 1 1 calc R
C49 C 0.1787(9) 0.1423(9) 0.2942(6) 0.106(7) Uani 1 1 d U
H49A H 0.1638 0.1633 0.2769 0.159 Uiso 1 1 calc R
H49B H 0.1627 0.1121 0.2928 0.159 Uiso 1 1 calc R
H49C H 0.2135 0.1388 0.2888 0.159 Uiso 1 1 calc R
C50 C 0.2988(8) 0.2681(7) 0.2880(5) 0.087(6) Uani 1 1 d .
H50A H 0.2650 0.2750 0.2814 0.131 Uiso 1 1 calc R
H50B H 0.3103 0.2415 0.2742 0.131 Uiso 1 1 calc R
H50C H 0.3194 0.2949 0.2827 0.131 Uiso 1 1 calc R

loop_
_atom_site_aniso_label
_atom_site_aniso_U_11
_atom_site_aniso_U_22
_atom_site_aniso_U_33
_atom_site_aniso_U_23
_atom_site_aniso_U_13
_atom_site_aniso_U_12
Dy1 0.0420(4) 0.0394(4) 0.0399(4) -0.0028(3) 0.0002(3) -0.0028(3)
Dy2 0.0495(4) 0.0372(4) 0.0392(4) 0.0050(3) -0.0005(3) 0.0010(3)
Dy3 0.0429(4) 0.0616(5) 0.0417(4) 0.0063(3) -0.0027(3) 0.0095(3)
Cl1 0.057(3) 0.060(3) 0.047(3) 0.000 0.000 0.003(3)
Cl2 0.056(3) 0.076(4) 0.039(3) 0.000 0.000 -0.002(3)
Cl3 0.087(4) 0.056(3) 0.043(3) 0.000 0.000 0.006(3)
N1 0.029(7) 0.094(11) 0.049(8) 0.010(7) -0.006(5) 0.004(7)
N2 0.043(7) 0.055(8) 0.068(9) 0.005(7) 0.005(6) -0.017(6)
N3 0.054(8) 0.073(10) 0.041(7) 0.014(6) -0.006(6) -0.022(7)
N4 0.056(8) 0.041(7) 0.058(8) -0.003(6) 0.006(6) 0.003(6)
N5 0.043(7) 0.035(6) 0.048(7) 0.000(5) -0.005(5) 0.005(5)
N6 0.047(7) 0.043(7) 0.064(8) 0.016(6) -0.005(6) -0.003(6)
N7 0.056(8) 0.042(7) 0.047(7) 0.002(5) 0.003(6) -0.005(6)
N8 0.067(9) 0.047(7) 0.053(8) 0.007(6) -0.005(7) -0.014(6)
N9 0.073(10) 0.045(8) 0.062(9) 0.009(6) -0.009(7) -0.003(7)
N10 0.061(9) 0.068(10) 0.084(11) 0.019(8) 0.013(8) 0.037(8)
N11 0.081(11) 0.070(10) 0.069(10) 0.011(8) -0.017(8) 0.023(9)
N12 0.063(9) 0.098(12) 0.043(8) 0.002(8) -0.007(7) 0.012(9)
O1 0.052(6) 0.046(5) 0.036(5) 0.007(4) 0.001(4) 0.001(5)
O2 0.050(6) 0.052(6) 0.037(5) -0.006(4) 0.004(4) -0.011(5)
O3 0.064(7) 0.052(7) 0.061(7) -0.002(5) 0.020(6) 0.003(5)
O4 0.086(10) 0.106(12) 0.127(13) 0.000(10) 0.038(10) -0.028(9)
O5 0.044(5) 0.039(5) 0.042(5) 0.004(4) -0.006(4) -0.005(4)
O6 0.076(8) 0.052(6) 0.051(6) 0.013(5) -0.003(5) 0.004(6)
O7 0.052(7) 0.070(8) 0.106(10) 0.022(7) -0.024(7) -0.014(6)
O8 0.050(6) 0.043(6) 0.049(6) -0.008(4) 0.000(5) 0.018(5)
O9 0.062(7) 0.101(9) 0.047(6) -0.005(6) -0.013(6) -0.013(6)
O10 0.155(15) 0.063(9) 0.117(13) -0.008(9) 0.021(11) 0.050(10)
O11 0.056(7) 0.088(8) 0.046(6) -0.024(6) -0.002(5) -0.001(6)
O12 0.072(7) 0.056(6) 0.046(6) 0.002(5) 0.008(5) 0.004(5)
O13 0.069(8) 0.089(9) 0.060(7) 0.019(6) 0.005(6) 0.011(7)
O14 0.050(6) 0.085(8) 0.038(5) -0.008(5) 0.003(4) -0.004(5)
O15 0.077(8) 0.064(7) 0.034(5) 0.003(5) -0.002(5) 0.018(6)
O16 0.081(8) 0.066(7) 0.041(6) 0.006(5) -0.007(5) -0.006(6)
O17 0.214(18) 0.232(18) 0.220(18) 0.000 0.000 0.022(10)
O18 0.24(2) 0.25(2) 0.24(2) 0.000 0.000 0.017(10)
C1 0.077(12) 0.065(11) 0.046(9) -0.023(8) -0.012(8) 0.004(9)
C2 0.051(9) 0.061(10) 0.052(9) 0.001(8) -0.006(7) 0.003(8)
C3 0.067(11) 0.091(13) 0.048(9) -0.007(9) 0.005(8) 0.005(10)
C4 0.093(15) 0.092(16) 0.077(13) -0.017(12) 0.020(11) 0.036(13)
C5 0.095(16) 0.077(15) 0.093(15) -0.021(12) 0.014(13) 0.034(12)
C6 0.073(12) 0.061(11) 0.065(11) -0.017(9) 0.008(9) 0.004(9)
C7 0.116(17) 0.046(10) 0.074(13) -0.012(9) -0.006(12) 0.014(11)
C8 0.079(12) 0.042(9) 0.069(11) -0.017(8) 0.004(9) -0.012(8)
C9 0.075(11) 0.051(9) 0.036(8) -0.014(7) -0.011(7) -0.005(8)
C10 0.077(12) 0.037(9) 0.091(13) -0.004(8) 0.014(10) -0.012(8)
C11 0.061(10) 0.062(10) 0.034(8) -0.004(7) 0.000(7) -0.008(8)
C12 0.039(8) 0.089(13) 0.041(8) 0.011(8) -0.002(6) -0.019(8)
C13 0.061(12) 0.077(13) 0.079(12) 0.009(10) -0.004(9) -0.014(10)
C14 0.044(10) 0.131(19) 0.080(13) 0.023(13) 0.007(9) -0.020(12)
C15 0.061(12) 0.110(17) 0.070(13) -0.003(12) 0.003(10) 0.006(12)
C16 0.039(9) 0.124(17) 0.064(11) 0.001(11) 0.000(8) -0.011(10)
C17 0.105(14) 0.030(8) 0.048(9) 0.005(7) 0.016(9) 0.008(8)
C18 0.083(12) 0.051(9) 0.039(8) 0.006(7) 0.000(8) 0.019(9)
C19 0.098(14) 0.046(9) 0.066(11) 0.016(8) 0.014(10) 0.013(9)
C20 0.18(3) 0.058(12) 0.054(11) 0.020(9) 0.028(14) 0.044(15)
C21 0.13(2) 0.059(12) 0.077(14) 0.029(10) 0.014(13) -0.011(13)
C22 0.131(18) 0.041(9) 0.057(11) 0.014(8) 0.002(11) 0.000(11)
C23 0.091(15) 0.064(12) 0.104(16) 0.021(12) 0.013(13) -0.025(11)
C24 0.078(13) 0.065(11) 0.086(13) 0.026(10) 0.008(10) -0.025(10)
C25 0.082(13) 0.054(10) 0.056(10) 0.014(8) -0.011(9) -0.013(9)
C26 0.056(10) 0.068(11) 0.064(11) 0.004(9) 0.001(8) -0.029(9)
C27 0.058(9) 0.035(7) 0.033(7) 0.001(6) -0.004(6) 0.005(7)
C28 0.040(8) 0.052(9) 0.041(8) -0.001(6) -0.004(6) 0.001(7)
C29 0.058(10) 0.057(10) 0.057(10) 0.012(8) -0.011(8) 0.010(8)
C30 0.058(11) 0.071(12) 0.097(15) 0.015(11) -0.022(10) 0.018(10)
C31 0.107(16) 0.051(11) 0.084(14) 0.017(10) -0.029(12) 0.011(11)
C32 0.081(12) 0.045(9) 0.063(10) 0.001(8) -0.019(9) 0.004(8)
C33 0.066(13) 0.13(2) 0.053(11) 0.048(13) 0.007(10) 0.020(13)
C34 0.084(15) 0.14(2) 0.041(10) 0.026(11) -0.013(10) -0.022(14)
C35 0.090(16) 0.17(2) 0.061(13) -0.005(14) -0.019(12) -0.035(16)
C36 0.077(17) 0.21(3) 0.085(17) 0.009(19) -0.031(15) -0.060(19)
C37 0.053(15) 0.29(5) 0.09(2) 0.00(2) -0.011(14) 0.03(2)
C38 0.074(15) 0.19(3) 0.070(14) 0.016(16) -0.021(12) -0.004(18)
C39 0.071(16) 0.19(3) 0.082(17) 0.042(18) 0.014(13) 0.047(19)
C40 0.072(16) 0.16(3) 0.11(2) 0.030(19) 0.015(14) 0.048(17)
C41 0.090(16) 0.105(17) 0.065(13) 0.022(12) -0.012(11) 0.020(14)
C42 0.074(13) 0.116(18) 0.084(14) 0.023(13) 0.025(11) 0.068(13)
C43 0.085(13) 0.056(11) 0.047(9) 0.011(8) -0.002(9) 0.010(10)
C44 0.098(15) 0.054(10) 0.050(10) 0.003(8) -0.002(9) 0.012(10)
C45 0.14(2) 0.044(11) 0.073(13) 0.019(9) 0.021(13) 0.032(13)
C46 0.17(2) 0.037(10) 0.087(15) -0.009(10) -0.001(16) 0.000(14)
C47 0.13(2) 0.056(12) 0.086(15) -0.017(11) -0.011(14) -0.007(13)
C48 0.099(15) 0.064(12) 0.070(12) 0.000(10) 0.011(11) 0.003(11)
C49 0.102(10) 0.125(11) 0.091(10) -0.013(8) -0.001(8) 0.001(8)
C50 0.106(16) 0.095(15) 0.061(12) -0.001(11) -0.004(11) 0.003(13)

loop_
_atom_type_symbol
_atom_type_description
_atom_type_scat_dispersion_real
_atom_type_scat_dispersion_imag
_atom_type_scat_source
C C 0.0033 0.0016 'International Tables Vol C Tables 4.2.6.8 and 6.1.1.4'
H H 0.0000 0.0000 'International Tables Vol C Tables 4.2.6.8 and 6.1.1.4'
N N 0.0061 0.0033 'International Tables Vol C Tables 4.2.6.8 and 6.1.1.4'
O O 0.0106 0.0060 'International Tables Vol C Tables 4.2.6.8 and 6.1.1.4'
Dy Dy -0.1892 4.4098 'International Tables Vol C Tables 4.2.6.8 and 6.1.1.4'
Cl Cl 0.1484 0.1585 'International Tables Vol C Tables 4.2.6.8 and 6.1.1.4'

loop_
_geom_angle_atom_site_label_1
_geom_angle_atom_site_label_2
_geom_angle_atom_site_label_3
_geom_angle
O3 Dy1 O1 86.7(3)
O3 Dy1 O5 72.2(4)
O1 Dy1 O5 68.2(3)
O3 Dy1 O2 146.2(4)
O1 Dy1 O2 67.4(3)
O5 Dy1 O2 114.1(3)
O3 Dy1 O14 141.1(4)
O1 Dy1 O14 103.1(3)
O5 Dy1 O14 76.8(3)
O2 Dy1 O14 69.0(3)
O3 Dy1 N4 66.5(4)
O1 Dy1 N4 141.0(4)
O5 Dy1 N4 123.8(4)
O2 Dy1 N4 121.6(4)
O14 Dy1 N4 115.6(4)
O3 Dy1 O11 80.6(4)
O1 Dy1 O11 70.9(4)
O5 Dy1 O11 131.4(3)
O2 Dy1 O11 70.9(3)
O14 Dy1 O11 138.3(3)
N4 Dy1 O11 77.0(4)
O3 Dy1 N3 126.9(4)
O1 Dy1 N3 126.5(4)
O5 Dy1 N3 152.5(3)
O2 Dy1 N3 62.9(4)
O14 Dy1 N3 77.0(4)
N4 Dy1 N3 62.3(4)
O11 Dy1 N3 75.1(4)
O3 Dy1 N5 78.1(4)
O1 Dy1 N5 131.0(3)
O5 Dy1 N5 62.8(3)
O2 Dy1 N5 135.3(3)
O14 Dy1 N5 67.1(3)
N4 Dy1 N5 72.5(4)
O11 Dy1 N5 147.8(3)
N3 Dy1 N5 99.0(4)
O3 Dy1 Dy2 77.9(3)
O1 Dy1 Dy2 33.8(2)
O5 Dy1 Dy2 34.4(2)
O2 Dy1 Dy2 90.3(2)
O14 Dy1 Dy2 89.5(3)
N4 Dy1 Dy2 144.2(3)
O11 Dy1 Dy2 101.6(3)
N3 Dy1 Dy2 152.8(3)
N5 Dy1 Dy2 97.2(2)
O3 Dy1 Dy3 117.9(3)
O1 Dy1 Dy3 33.6(2)
O5 Dy1 Dy3 90.6(2)
O2 Dy1 Dy3 33.9(2)
O14 Dy1 Dy3 84.8(3)
N4 Dy1 Dy3 142.3(3)
O11 Dy1 Dy3 67.6(3)
N3 Dy1 Dy3 95.2(3)
N5 Dy1 Dy3 144.4(2)
Dy2 Dy1 Dy3 59.683(19)
O6 Dy2 O8 72.6(4)
O6 Dy2 O1 85.2(4)
O8 Dy2 O1 69.2(3)
O6 Dy2 O5 143.8(3)
O8 Dy2 O5 116.5(3)
O1 Dy2 O5 68.2(3)
O6 Dy2 O15 142.7(4)
O8 Dy2 O15 74.9(3)
O1 Dy2 O15 100.0(3)
O5 Dy2 O15 68.8(3)
O6 Dy2 N8 66.9(4)
O8 Dy2 N8 123.0(4)
O1 Dy2 N8 140.4(4)
O5 Dy2 N8 120.0(4)
O15 Dy2 N8 119.4(4)
O6 Dy2 O12 79.4(4)
O8 Dy2 O12 135.1(3)
O1 Dy2 O12 74.2(3)
O5 Dy2 O12 70.3(3)
O15 Dy2 O12 137.7(3)
N8 Dy2 O12 73.5(4)
O6 Dy2 N7 127.5(4)
O8 Dy2 N7 150.5(4)
O1 Dy2 N7 127.6(3)
O5 Dy2 N7 62.4(3)
O15 Dy2 N7 77.9(4)
N8 Dy2 N7 62.5(4)
O12 Dy2 N7 74.0(4)
O6 Dy2 N9 80.9(4)
O8 Dy2 N9 63.1(4)
O1 Dy2 N9 132.3(4)
O5 Dy2 N9 135.1(4)
O15 Dy2 N9 68.3(4)
N8 Dy2 N9 72.3(4)
O12 Dy2 N9 145.1(4)
N7 Dy2 N9 96.1(4)
O6 Dy2 Dy3 78.0(3)
O8 Dy2 Dy3 35.0(2)
O1 Dy2 Dy3 34.3(2)
O5 Dy2 Dy3 91.3(2)
O15 Dy2 Dy3 85.7(3)
N8 Dy2 Dy3 144.5(3)
O12 Dy2 Dy3 105.7(3)
N7 Dy2 Dy3 152.6(3)
N9 Dy2 Dy3 98.0(3)
O6 Dy2 Dy1 116.0(3)
O8 Dy2 Dy1 92.6(2)
O1 Dy2 Dy1 33.9(2)
O5 Dy2 Dy1 34.3(2)
O15 Dy2 Dy1 83.1(3)
N8 Dy2 Dy1 140.7(3)
O12 Dy2 Dy1 69.0(2)
N7 Dy2 Dy1 95.4(3)
N9 Dy2 Dy1 146.0(3)
Dy3 Dy2 Dy1 60.548(18)
O9 Dy3 O16 140.1(4)
O9 Dy3 O1 87.8(4)
O16 Dy3 O1 101.9(4)
O9 Dy3 O2 72.0(4)
O16 Dy3 O2 76.3(3)
O1 Dy3 O2 67.3(3)
O9 Dy3 O8 146.9(4)
O16 Dy3 O8 69.9(4)
O1 Dy3 O8 68.1(3)
O2 Dy3 O8 115.3(3)
O9 Dy3 O13 79.7(4)
O16 Dy3 O13 140.2(4)
O1 Dy3 O13 72.4(3)
O2 Dy3 O13 130.8(4)
O8 Dy3 O13 71.7(4)
O9 Dy3 N12 66.9(5)
O16 Dy3 N12 114.8(4)
O1 Dy3 N12 143.1(4)
O2 Dy3 N12 123.7(5)
O8 Dy3 N12 120.3(5)
O13 Dy3 N12 76.9(4)
O9 Dy3 N11 127.3(5)
O16 Dy3 N11 77.5(4)
O1 Dy3 N11 125.8(5)
O2 Dy3 N11 152.8(4)
O8 Dy3 N11 60.9(4)
O13 Dy3 N11 75.3(5)
N12 Dy3 N11 62.7(6)
O9 Dy3 N1 77.2(4)
O16 Dy3 N1 66.9(4)
O1 Dy3 N1 130.0(4)
O2 Dy3 N1 62.7(4)
O8 Dy3 N1 135.8(4)
O13 Dy3 N1 146.4(4)
N12 Dy3 N1 71.8(4)
N11 Dy3 N1 100.2(5)
O9 Dy3 Dy2 119.4(3)
O16 Dy3 Dy2 84.0(3)
O1 Dy3 Dy2 34.0(2)
O2 Dy3 Dy2 90.4(2)
O8 Dy3 Dy2 34.2(2)
O13 Dy3 Dy2 69.6(3)
N12 Dy3 Dy2 143.3(4)
N11 Dy3 Dy2 93.9(4)
N1 Dy3 Dy2 143.7(3)
O9 Dy3 Dy1 78.8(3)
O16 Dy3 Dy1 88.3(3)
O1 Dy3 Dy1 33.4(2)
O2 Dy3 Dy1 33.9(2)
O8 Dy3 Dy1 91.1(2)
O13 Dy3 Dy1 102.3(3)
N12 Dy3 Dy1 145.3(4)
N11 Dy3 Dy1 151.5(4)
N1 Dy3 Dy1 96.6(3)
Dy2 Dy3 Dy1 59.769(18)
C12 N1 C16 119.9(15)
C12 N1 Dy3 116.1(10)
C16 N1 Dy3 123.9(13)
C11 N2 N3 110.4(12)
C10 N3 N2 115.2(13)
C10 N3 Dy1 124.3(11)
N2 N3 Dy1 119.9(10)
C1 N4 C9 116.5(13)
C1 N4 Dy1 118.0(10)
C9 N4 Dy1 124.9(10)
C32 N5 C28 119.0(13)
C32 N5 Dy1 125.2(10)
C28 N5 Dy1 115.7(8)
C27 N6 N7 110.5(11)
C26 N7 N6 117.0(14)
C26 N7 Dy2 122.5(11)
N6 N7 Dy2 120.0(8)
C25 N8 C17 118.9(14)
C25 N8 Dy2 123.3(10)
C17 N8 Dy2 117.8(11)
C48 N9 C44 118.6(16)
C48 N9 Dy2 126.2(12)
C44 N9 Dy2 115.1(11)
C43 N10 N11 109.1(15)
C42 N11 N10 116.7(18)
C42 N11 Dy3 119.7(16)
N10 N11 Dy3 123.6(10)
C41 N12 C33 118.9(19)
C41 N12 Dy3 125.1(15)
C33 N12 Dy3 116.0(14)
Dy2 O1 Dy1 112.3(4)
Dy2 O1 Dy3 111.7(4)
Dy1 O1 Dy3 113.0(4)
C11 O2 Dy3 124.9(10)
C11 O2 Dy1 120.9(9)
Dy3 O2 Dy1 112.2(4)
C2 O3 Dy1 120.6(9)
C27 O5 Dy1 126.6(8)
C27 O5 Dy2 121.3(8)
Dy1 O5 Dy2 111.4(4)
C18 O6 Dy2 123.3(10)
C43 O8 Dy2 127.5(11)
C43 O8 Dy3 121.0(10)
Dy2 O8 Dy3 110.8(3)
C34 O9 Dy3 121.0(14)
C49 O11 Dy1 132.7(12)
C50 O12 Dy2 130.7(11)
N4 C1 C6 124.0(17)
N4 C1 C2 114.0(14)
C6 C1 C2 121.9(16)
O3 C2 C3 124.2(16)
O3 C2 C1 118.8(14)
C3 C2 C1 117.0(16)
C2 C3 C4 120.1(18)
C5 C4 C3 121.5(19)
C4 C5 C6 121.0(18)
C5 C6 C1 118.4(18)
C5 C6 C7 124.8(17)
C1 C6 C7 116.8(17)
C8 C7 C6 119.5(17)
C7 C8 C9 118.1(16)
N4 C9 C8 124.9(15)
N4 C9 C10 112.9(13)
C8 C9 C10 122.2(15)
N3 C10 C9 114.0(14)
N2 C11 O2 125.5(15)
N2 C11 C12 118.2(15)
O2 C11 C12 116.3(14)
N1 C12 C13 122.2(16)
N1 C12 C11 116.5(14)
C13 C12 C11 121.1(18)
O4 C13 C12 124.5(18)
O4 C13 C14 116.5(18)
C12 C13 C14 119.0(19)
C15 C14 C13 117.5(18)
C16 C15 C14 120.7(19)
C15 C16 N1 120(2)
N8 C17 C22 122.2(18)
N8 C17 C18 114.8(14)
C22 C17 C18 122.9(16)
O6 C18 C19 127.9(17)
O6 C18 C17 116.9(13)
C19 C18 C17 115.2(16)
C18 C19 C20 121(2)
C21 C20 C19 123.1(19)
C20 C21 C22 118.5(19)
C23 C22 C21 126(2)
C23 C22 C17 115.7(16)
C21 C22 C17 119(2)
C24 C23 C22 121.3(17)
C23 C24 C25 120.1(19)
N8 C25 C24 121.5(16)
N8 C25 C26 115.4(14)
C24 C25 C26 122.6(17)
N7 C26 C25 115.2(16)
O5 C27 N6 124.3(12)
O5 C27 C28 117.4(13)
N6 C27 C28 118.3(13)
N5 C28 C29 121.6(13)
N5 C28 C27 116.3(12)
C29 C28 C27 122.1(14)
O7 C29 C30 118.8(14)
O7 C29 C28 123.8(14)
C30 C29 C28 117.4(15)
C31 C30 C29 120.4(16)
C30 C31 C32 118.6(16)
N5 C32 C31 122.9(16)
N12 C33 C34 118.6(19)
N12 C33 C38 123(2)
C34 C33 C38 119(3)
O9 C34 C35 122(2)
O9 C34 C33 117(2)
C35 C34 C33 121(2)
C34 C35 C36 116(3)
C37 C36 C35 123(3)
C36 C37 C38 120(3)
C37 C38 C39 125(3)
C37 C38 C33 120(3)
C39 C38 C33 114(3)
C40 C39 C38 124(2)
C39 C40 C41 110(3)
N12 C41 C40 129(3)
N12 C41 C42 115(2)
C40 C41 C42 116(2)
N11 C42 C41 116.5(19)
O8 C43 N10 124.4(17)
O8 C43 C44 116.1(16)
N10 C43 C44 119.5(17)
N9 C44 C45 120.3(19)
N9 C44 C43 116.7(15)
C45 C44 C43 123(2)
O10 C45 C46 120(2)
O10 C45 C44 120(2)
C46 C45 C44 120(2)
C47 C46 C45 118(2)
C46 C47 C48 122(2)
N9 C48 C47 122(2)

loop_
_geom_bond_atom_site_label_1
_geom_bond_atom_site_label_2
_geom_bond_distance
Dy1 O3 2.318(10)
Dy1 O1 2.378(9)
Dy1 O5 2.386(9)
Dy1 O2 2.398(10)
Dy1 O14 2.428(10)
Dy1 N4 2.447(12)
Dy1 O11 2.448(10)
Dy1 N3 2.518(12)
Dy1 N5 2.667(11)
Dy1 Dy2 3.9462(10)
Dy1 Dy3 3.9771(10)
Dy2 O6 2.296(10)
Dy2 O8 2.371(9)
Dy2 O1 2.373(9)
Dy2 O5 2.392(9)
Dy2 O15 2.415(9)
Dy2 N8 2.443(12)
Dy2 O12 2.499(10)
Dy2 N7 2.505(13)
Dy2 N9 2.632(14)
Dy2 Dy3 3.9427(11)
Dy3 O9 2.290(11)
Dy3 O16 2.381(10)
Dy3 O1 2.390(9)
Dy3 O2 2.394(10)
Dy3 O8 2.418(10)
Dy3 O13 2.449(11)
Dy3 N12 2.453(15)
Dy3 N11 2.503(15)
Dy3 N1 2.640(13)
N1 C12 1.31(2)
N1 C16 1.36(2)
N2 C11 1.304(19)
N2 N3 1.410(17)
N3 C10 1.30(2)
N4 C1 1.33(2)
N4 C9 1.351(19)
N5 C32 1.329(18)
N5 C28 1.338(17)
N6 C27 1.312(18)
N6 N7 1.383(16)
N7 C26 1.296(19)
N8 C25 1.32(2)
N8 C17 1.355(19)
N9 C48 1.33(2)
N9 C44 1.37(2)
N10 C43 1.32(2)
N10 N11 1.34(2)
N11 C42 1.31(2)
N12 C41 1.25(3)
N12 C33 1.30(3)
O2 C11 1.306(17)
O3 C2 1.328(18)
O4 C13 1.35(2)
O5 C27 1.293(16)
O6 C18 1.323(19)
O7 C29 1.339(19)
O8 C43 1.291(19)
O9 C34 1.35(2)
O10 C45 1.34(3)
O11 C49 1.38(2)
O12 C50 1.40(2)
C1 C6 1.41(2)
C1 C2 1.43(2)
C2 C3 1.38(2)
C3 C4 1.43(2)
C4 C5 1.34(3)
C5 C6 1.38(3)
C6 C7 1.44(3)
C7 C8 1.36(2)
C8 C9 1.39(2)
C9 C10 1.51(2)
C11 C12 1.46(2)
C12 C13 1.38(2)
C13 C14 1.39(3)
C14 C15 1.39(3)
C15 C16 1.36(3)
C17 C22 1.42(2)
C17 C18 1.44(2)
C18 C19 1.39(2)
C19 C20 1.40(3)
C20 C21 1.37(3)
C21 C22 1.41(3)
C22 C23 1.40(3)
C23 C24 1.32(3)
C24 C25 1.40(2)
C25 C26 1.45(2)
C27 C28 1.452(19)
C28 C29 1.41(2)
C29 C30 1.38(2)
C30 C31 1.36(3)
C31 C32 1.37(2)
C33 C34 1.39(3)
C33 C38 1.44(3)
C34 C35 1.37(3)
C35 C36 1.51(3)
C36 C37 1.25(4)
C37 C38 1.40(4)
C38 C39 1.44(4)
C39 C40 1.38(4)
C40 C41 1.47(3)
C41 C42 1.47(3)
C43 C44 1.44(3)
C44 C45 1.42(2)
C45 C46 1.41(3)
C46 C47 1.32(3)
C47 C48 1.41(3)
